data_7119752
loop_
_publ_author_name
'Liu, Chun-Sen'
'Zhang, Zhi-Hong'
'Chen, Min'
'Zhao, Hui'
'Duan, Feng-He'
'Chen, Di-Ming'
'Wang, Ming-Hua'
'Zhang, Shuai'
'Du, Miao'

_publ_section_title
;
 Pore modulation of zirconium-organic frameworks for high-efficiency
 detection of trace proteins.
;
_journal_issue 28
_journal_name_full 'Chemical communications (Cambridge, England)'
_journal_page_first 3941
_journal_paper_doi 10.1039/c7cc00029d
_journal_volume 53
_journal_year 2017
_chemical_formula_moiety '0.13(C808 H1282 N169 O400 Zr48)'
_chemical_formula_sum 'C105 H168 N22 O52 Zr6'
_chemical_formula_weight 3117.9185
_space_group_crystal_system tetragonal
_space_group_IT_number 122
_space_group_name_Hall 'I -4 2bw'
_space_group_name_H-M_alt 'I -4 2 d'
_symmetry_space_group_name_Hall 'I -4 2bw'
_symmetry_space_group_name_H-M 'I -4 2 d'
_atom_sites_solution_hydrogens mixed
_audit_creation_date 2017-02-01
_audit_creation_method
;
Olex2 1.2
(compiled 2017.01.04 svn.r3372 for OlexSys, GUI svn.r5292)
;
_audit_update_record
;
2017-02-24 deposited with the CCDC.
2017-03-03 downloaded from the CCDC.
;
_cell_angle_alpha 90
_cell_angle_beta 90
_cell_angle_gamma 90
_cell_formula_units_Z 8
_cell_length_a 38.8511(3)
_cell_length_b 38.8511(3)
_cell_length_c 18.7521(8)
_cell_measurement_reflns_used 5332
_cell_measurement_temperature 293(2)
_cell_measurement_theta_max 70.8310
_cell_measurement_theta_min 3.5900
_cell_volume 28304.6(12)
_computing_cell_refinement
;
CrysAlisPro, Agilent Technologies,
Version 1.171.36.32 (release 02-08-2013 CrysAlis171 .NET)
(compiled Aug  2 2013,16:46:58)
;
_computing_data_collection
;
CrysAlisPro, Agilent Technologies,
Version 1.171.36.32 (release 02-08-2013 CrysAlis171 .NET)
(compiled Aug  2 2013,16:46:58)
;
_computing_data_reduction
;
CrysAlisPro, Agilent Technologies,
Version 1.171.36.32 (release 02-08-2013 CrysAlis171 .NET)
(compiled Aug  2 2013,16:46:58)
;
_computing_molecular_graphics 'Olex2 (Dolomanov et al., 2009)'
_computing_publication_material 'Olex2 (Dolomanov et al., 2009)'
_computing_structure_refinement 'ShelXL (Sheldrick, 2015)'
_diffrn_ambient_temperature 293(2)
_diffrn_detector_area_resol_mean 16.2542
_diffrn_measured_fraction_theta_full 0.999
_diffrn_measured_fraction_theta_max 0.998
_diffrn_measurement_details
;
#__ type_ start__ end____ width___ exp.time_
  1 omega  -77.00  -50.00   1.0000   50.0000
omega____ theta____ kappa____ phi______ frames
    -        0.0000  178.0000 -180.0000 27

#__ type_ start__ end____ width___ exp.time_
  2 omega  -64.00  -37.00   1.0000   50.0000
omega____ theta____ kappa____ phi______ frames
    -        0.0000  178.0000    0.0000 27

#__ type_ start__ end____ width___ exp.time_
  3 omega  -77.00  -51.00   1.0000   50.0000
omega____ theta____ kappa____ phi______ frames
    -        0.0000  178.0000   90.0000 26

#__ type_ start__ end____ width___ exp.time_
  4 omega  -14.00   38.00   1.0000  200.0000
omega____ theta____ kappa____ phi______ frames
    -       55.0974  -57.0000    0.0000 52

#__ type_ start__ end____ width___ exp.time_
  5 omega   38.00   66.00   1.0000  200.0000
omega____ theta____ kappa____ phi______ frames
    -       55.0974   57.0000 -180.0000 28

#__ type_ start__ end____ width___ exp.time_
  6 omega   42.00  116.00   1.0000  200.0000
omega____ theta____ kappa____ phi______ frames
    -       55.0974   57.0000 -150.0000 74

#__ type_ start__ end____ width___ exp.time_
  7 omega   37.00   89.00   1.0000  200.0000
omega____ theta____ kappa____ phi______ frames
    -      110.1947  -25.0000  150.0000 52

#__ type_ start__ end____ width___ exp.time_
  8 omega   62.00   93.00   1.0000  200.0000
omega____ theta____ kappa____ phi______ frames
    -      110.1947  -25.0000    0.0000 31

#__ type_ start__ end____ width___ exp.time_
  9 omega   62.00   93.00   1.0000  200.0000
omega____ theta____ kappa____ phi______ frames
    -      110.1947  -50.0000   90.0000 31

#__ type_ start__ end____ width___ exp.time_
 10 omega   40.00   79.00   1.0000  200.0000
omega____ theta____ kappa____ phi______ frames
    -      110.1947  -37.0000  -90.0000 39

#__ type_ start__ end____ width___ exp.time_
 11 omega   94.00  158.00   1.0000  200.0000
omega____ theta____ kappa____ phi______ frames
    -      110.1947   50.0000 -180.0000 64
;
_diffrn_measurement_device_type 'Xcalibur, Eos, Gemini'
_diffrn_measurement_method '\w scans'
_diffrn_orient_matrix_UB_11 0.0061227000
_diffrn_orient_matrix_UB_12 0.0249212000
_diffrn_orient_matrix_UB_13 -0.0626277000
_diffrn_orient_matrix_UB_21 0.0390435000
_diffrn_orient_matrix_UB_22 -0.0013120000
_diffrn_orient_matrix_UB_23 0.0141169000
_diffrn_orient_matrix_UB_31 0.0032710000
_diffrn_orient_matrix_UB_32 -0.0307847000
_diffrn_orient_matrix_UB_33 -0.0513377000
_diffrn_radiation_monochromator graphite
_diffrn_radiation_type CuK\a
_diffrn_radiation_wavelength 1.54178
_diffrn_reflns_av_R_equivalents 0.0540
_diffrn_reflns_av_unetI/netI 0.0825
_diffrn_reflns_Laue_measured_fraction_full 0.999
_diffrn_reflns_Laue_measured_fraction_max 0.998
_diffrn_reflns_limit_h_max 46
_diffrn_reflns_limit_h_min -42
_diffrn_reflns_limit_k_max 44
_diffrn_reflns_limit_k_min -46
_diffrn_reflns_limit_l_max 16
_diffrn_reflns_limit_l_min -22
_diffrn_reflns_number 25173
_diffrn_reflns_point_group_measured_fraction_full 0.999
_diffrn_reflns_point_group_measured_fraction_max 0.999
_diffrn_reflns_theta_full 67.075
_diffrn_reflns_theta_max 67.074
_diffrn_reflns_theta_min 3.217
_diffrn_source 'Enhance (Cu) X-ray Source'
_exptl_absorpt_coefficient_mu 4.267
_exptl_absorpt_correction_T_max 1.00000
_exptl_absorpt_correction_T_min 0.68790
_exptl_absorpt_correction_type multi-scan
_exptl_absorpt_process_details
;
CrysAlisPro, Agilent Technologies,
Version 1.171.36.32 (release 02-08-2013 CrysAlis171 .NET)
(compiled Aug  2 2013,16:46:58)
Empirical absorption correction using spherical harmonics,
 implemented in SCALE3 ABSPACK scaling algorithm.
;
_exptl_crystal_colour Colorless
_exptl_crystal_density_diffrn 1.463
_exptl_crystal_F_000 7456
_exptl_crystal_size_max 0.24
_exptl_crystal_size_mid 0.21
_exptl_crystal_size_min 0.20
_platon_squeeze_details
;
TITL 1 in I-42d
CELL   38.8511   38.8511   18.7521     90.00     90.00     90.00
SPGR I-42d
# Solvent Accessible Volume =     18119
# Electrons Found in S.A.V. =      4555
# Note: Atoms in Void as Cxxx and Qxxx all others
C101 0.586 0.485 0.108 !       2.28 eA-3
C102 0.345 0.249 0.279 !       2.21 eA-3
C103 0.326 0.624 0.438 !       2.07 eA-3
Q104 0.789 0.912 0.154 !       2.04 eA-3
Q105 0.547 0.722 0.356 !       1.98 eA-3
Q106 0.047 0.222 0.856 !       1.98 eA-3
C107 0.364 0.226 0.297 !       1.97 eA-3
C108 0.860 0.828 0.418 !       1.91 eA-3
Q109 0.547 0.791 0.872 !       1.89 eA-3
Q110 0.602 0.728 0.330 !       1.88 eA-3
C111 0.369 0.262 0.313 !       1.87 eA-3
C112 0.024 0.291 0.464 !       1.85 eA-3
C113 0.790 0.009 0.217 !       1.84 eA-3
C114 0.265 0.627 0.126 !       1.82 eA-3
Q115 0.587 0.008 0.093 !       1.80 eA-3
C116 0.697 0.257 0.093 !       1.79 eA-3
C117 0.782 0.530 0.017 !       1.73 eA-3
C118 0.334 0.226 0.283 !       1.73 eA-3
C119 0.141 0.236 0.420 !       1.69 eA-3
C120 0.670 0.765 0.128 !       1.67 eA-3
C121 0.273 0.823 0.154 !       1.67 eA-3
C122 0.356 0.227 0.048 !       1.67 eA-3
C123 0.336 0.662 0.046 !       1.58 eA-3
C124 0.023 0.717 0.436 !       1.58 eA-3
C125 0.155 0.182 0.401 !       1.57 eA-3
Q126 0.835 0.408 0.280 !       1.57 eA-3
C127 0.344 0.356 0.920 !       1.56 eA-3
C128 0.844 0.856 0.420 !       1.56 eA-3
Q129 0.493 0.360 0.421 !       1.56 eA-3
C130 0.368 0.224 0.411 !       1.55 eA-3
C131 0.482 0.216 0.032 !       1.55 eA-3
C132 0.991 0.282 0.503 !       1.55 eA-3
C133 0.491 0.782 0.003 !       1.55 eA-3
C134 0.125 0.848 0.096 !       1.51 eA-3
C135 0.695 0.839 0.400 !       1.50 eA-3
C136 0.514 0.443 0.059 !       1.50 eA-3
C137 0.005 0.570 0.860 !       1.49 eA-3
C138 0.505 0.070 0.360 !       1.49 eA-3
Q139 0.393 0.495 0.124 !       1.49 eA-3
C140 0.976 0.914 0.438 !       1.49 eA-3
C141 0.839 0.356 0.203 !       1.48 eA-3
C142 0.275 0.315 0.879 !       1.48 eA-3
C143 0.775 0.815 0.379 !       1.48 eA-3
C144 0.656 0.636 0.924 !       1.48 eA-3
C145 0.228 0.845 0.407 !       1.47 eA-3
C146 0.305 0.220 0.358 !       1.47 eA-3
C147 0.634 0.223 0.263 !       1.47 eA-3
C148 0.782 0.892 0.300 !       1.47 eA-3
C149 0.998 0.306 0.403 !       1.45 eA-3
C150 0.947 0.484 0.261 !       1.45 eA-3
C151 0.662 0.765 0.190 !       1.45 eA-3
C152 0.844 0.644 0.830 !       1.45 eA-3
Q153 0.905 0.664 0.277 !       1.44 eA-3
C154 0.859 0.144 0.045 !       1.43 eA-3
C155 0.367 0.702 0.392 !       1.42 eA-3
C156 0.509 0.062 0.246 !       1.41 eA-3
C157 0.672 0.175 0.138 !       1.40 eA-3
C158 0.133 0.818 0.434 !       1.40 eA-3
C159 0.719 0.894 0.390 !       1.39 eA-3
C160 0.319 0.365 0.016 !       1.38 eA-3
C161 0.272 0.006 0.453 !       1.38 eA-3
C162 0.725 0.673 0.871 !       1.38 eA-3
Q163 0.522 0.889 0.397 !       1.38 eA-3
C164 0.336 0.640 0.124 !       1.37 eA-3
C165 0.366 0.180 0.373 !       1.37 eA-3
C166 0.140 0.336 0.874 !       1.37 eA-3
C167 0.350 0.783 0.043 !       1.36 eA-3
C168 0.961 0.940 0.002 !       1.35 eA-3
C169 0.298 0.889 0.434 !       1.34 eA-3
C170 0.882 0.735 0.487 !       1.34 eA-3
C171 0.637 0.315 0.032 !       1.34 eA-3
Q172 0.330 0.626 0.386 !       1.34 eA-3
C173 0.600 0.785 0.015 !       1.33 eA-3
Q174 0.594 0.180 0.663 !       1.33 eA-3
Q175 0.094 0.680 0.163 !       1.33 eA-3
Q176 0.263 0.781 0.281 !       1.33 eA-3
C177 0.108 0.679 0.190 !       1.32 eA-3
C178 0.507 0.250 0.125 !       1.32 eA-3
C179 0.648 0.798 0.298 !       1.32 eA-3
C180 0.180 0.199 0.374 !       1.32 eA-3
C181 0.586 0.799-0.005 !       1.31 eA-3
C182 0.227 0.459 0.954 !       1.31 eA-3
C183 0.727 0.959 0.454 !       1.31 eA-3
C184 0.585 0.515 0.094 !       1.31 eA-3
C185 0.085 0.015 0.594 !       1.31 eA-3
C186 0.838 0.652 0.317 !       1.30 eA-3
C187 0.749 1.004 0.421 !       1.30 eA-3
C188 0.227 0.165 0.262 !       1.30 eA-3
C189 0.016 0.586 0.843 !       1.30 eA-3
C190 0.667 0.249 0.080 !       1.30 eA-3
C191 0.751 0.663 0.834 !       1.
;
_refine_diff_density_max 0.414
_refine_diff_density_min -0.483
_refine_diff_density_rms 0.055
_refine_ls_abs_structure_details
;
 Flack x determined using 1964 quotients [(I+)-(I-)]/[(I+)+(I-)]
 (Parsons, Flack and Wagner, Acta Cryst. B69 (2013) 249-259).
;
_refine_ls_abs_structure_Flack 0.019(9)
_refine_ls_extinction_method none
_refine_ls_goodness_of_fit_ref 0.954
_refine_ls_hydrogen_treatment constr
_refine_ls_matrix_type full
_refine_ls_number_parameters 468
_refine_ls_number_reflns 11323
_refine_ls_number_restraints 155
_refine_ls_restrained_S_all 1.072
_refine_ls_R_factor_all 0.0934
_refine_ls_R_factor_gt 0.0494
_refine_ls_shift/su_max 0.002
_refine_ls_shift/su_mean 0.000
_refine_ls_structure_factor_coef Fsqd
_refine_ls_weighting_details 'w=1/[\s^2^(Fo^2^)+(0.0641P)^2^] where P=(Fo^2^+2Fc^2^)/3'
_refine_ls_weighting_scheme calc
_refine_ls_wR_factor_gt 0.1159
_refine_ls_wR_factor_ref 0.1422
_reflns_Friedel_coverage 0.878
_reflns_Friedel_fraction_full 1.000
_reflns_Friedel_fraction_max 1.000
_reflns_number_gt 6580
_reflns_number_total 11323
_reflns_threshold_expression 'I > 2\s(I)'
_cod_data_source_file c7cc00029d2.cif
_cod_data_source_block 493-MOF-BA
_cod_depositor_comments 'Adding full bibliography for 7119752--7119753.cif.'
_cod_original_cell_volume 28304.6(13)
_cod_database_code 7119752
_shelx_shelxl_version_number 2016/6
_chemical_oxdiff_formula 'O H N C Zr'
_shelx_space_group_comment
;
The symmetry employed for this shelxl refinement is uniquely defined
by the following loop, which should always be used as a source of
symmetry information in preference to the above space-group names.
They are only intended as comments.
;
_shelx_estimated_absorpt_t_max 0.509
_shelx_estimated_absorpt_t_min 0.454
_reflns_odcompleteness_completeness 99.80
_reflns_odcompleteness_iscentric 1
_reflns_odcompleteness_theta 66.97
_olex2_refinement_description
;
1. Twinned data refinement
 Scales: 0.51(2) 0.49(2)
2. Fixed Uiso
 At 1.2 times of:
  All C(H) groups
 At 1.5 times of:
  All C(H,H,H) groups, All O(H,H) groups
3. Restrained distances
 C25-C26
 1.45 with sigma of 0.002
 O11-C25
 1.43 with sigma of 0.002
 C28-C31
 2.789 with sigma of 0.0001
 C31-C28
 2.789 with sigma of 0.0001
 C29-C28 = C30-C29 = C31-C30
 1.39 with sigma of 0.0001
 C28-C27 = C2-C1 = C23-C12
 1.5 with sigma of 0.01
 C31-C29 = C30-C28
 2.415 with sigma of 0.0001
4. Restrained planarity
 C28, C29, C30, C31
 with sigma of 0.001
5. Rigid bond restraints
 C26, C27, C28, C29, C30, C31
 with sigma for 1-2 distances of 0.002 and sigma for 1-3 distances of 0.002
 O11, C25, C26
 with sigma for 1-2 distances of 0.005 and sigma for 1-3 distances of 0.005
6. Uiso/Uaniso restraints and constraints
C26 \\sim C27 \\sim C28 \\sim C29 \\sim C30 \\sim C31: within 1.7A with sigma
of 0.002 and sigma for terminal atoms of 0.004
O11 \\sim C25 \\sim C26: within 2A with sigma of 0.005 and sigma for terminal
atoms of 0.01
Uanis(C25) \\sim Ueq: with sigma of 0.001 and sigma for terminal atoms of 0.002
Uanis(C26) \\sim Ueq, Uanis(C27) \\sim Ueq, Uanis(C28) \\sim Ueq, Uanis(C29)
\\sim Ueq, Uanis(C30) \\sim Ueq, Uanis(C31) \\sim Ueq: with sigma of 0.002 and
sigma for terminal atoms of 0.004
Uanis(O11) \\sim Ueq, Uanis(C25) \\sim Ueq, Uanis(C26) \\sim Ueq: with sigma of
0.001 and sigma for terminal atoms of 0.002
Uanis(C23) \\sim Ueq: with sigma of 0.01 and sigma for terminal atoms of 0.01
Uanis(O7) \\sim Ueq: with sigma of 0.01 and sigma for terminal atoms of 0.01
Uanis(C7) \\sim Ueq, Uanis(C6) \\sim Ueq, Uanis(C3) \\sim Ueq, Uanis(C2) \\sim
Ueq, Uanis(C1) \\sim Ueq: with sigma of 0.01 and sigma for terminal atoms of
0.02
Uanis(C10) \\sim Ueq: with sigma of 0.01 and sigma for terminal atoms of 0.02
7. Others
 Fixed Sof: H26A(0.5) H26B(0.5) H26C(0.5)
8.a Riding coordinates:
 C29(H29), C30(H30), C31(H31), O17(H17A,H17B)
8.b Me refined with riding coordinates:
 C26(H26A,H26B,H26C)
8.c Aromatic/amide H refined with riding coordinates:
 C3(H3), C4(H4), C6(H6), C7(H7), C10(H10), C11(H11), C13(H13), C14(H14),
 C17(H17), C18(H18), C20(H20), C21(H21)
;
_platon_squeeze_void_probe_radius 1.20
_olex2_submission_special_instructions 'No special instructions were received'

loop_
_space_group_symop_operation_xyz
'x, y, z'
'-x, -y, z'
'y, -x, -z'
'-y, x, -z'
'-x+1/2, y, -z+3/4'
'x+1/2, -y, -z+3/4'
'-y+1/2, -x, z+3/4'
'y+1/2, x, z+3/4'
'x+1/2, y+1/2, z+1/2'
'-x+1/2, -y+1/2, z+1/2'
'y+1/2, -x+1/2, -z+1/2'
'-y+1/2, x+1/2, -z+1/2'
'-x+1, y+1/2, -z+5/4'
'x+1, -y+1/2, -z+5/4'
'-y+1, -x+1/2, z+5/4'
'y+1, x+1/2, z+5/4'

loop_
_atom_site_label
_atom_site_type_symbol
_atom_site_fract_x
_atom_site_fract_y
_atom_site_fract_z
_atom_site_U_iso_or_equiv
_atom_site_adp_type
_atom_site_occupancy
_atom_site_site_symmetry_order
_atom_site_calc_flag
_atom_site_refinement_flags_posn
_atom_site_refinement_flags_adp
_atom_site_refinement_flags_occupancy
_atom_site_disorder_assembly
_atom_site_disorder_group
Zr1 Zr -0.00994(3) 0.81077(2) 0.08577(6) 0.0822(3) Uani 1 1 d . . . . .
Zr2 Zr -0.05510(2) 0.73612(2) 0.03495(7) 0.0778(4) Uani 1 1 d . . . . .
Zr3 Zr 0.03524(2) 0.73631(2) 0.03584(7) 0.0856(4) Uani 1 1 d . . . . .
C1 C 0.0471(3) 0.8436(3) 0.1902(9) 0.094(4) Uani 1 1 d D U . . .
C2 C 0.0634(4) 0.8761(3) 0.2214(9) 0.118(5) Uani 1 1 d D U . . .
C3 C 0.0854(4) 0.8756(3) 0.2787(10) 0.131(5) Uani 1 1 d . U . . .
H3 H 0.091258 0.854647 0.299416 0.157 Uiso 1 1 calc R . . . .
C4 C 0.0988(5) 0.9050(3) 0.3057(11) 0.171(10) Uani 1 1 d . . . . .
H4 H 0.111852 0.903984 0.347213 0.205 Uiso 1 1 calc R . . . .
C5 C 0.0936(4) 0.9356(3) 0.2738(9) 0.124(6) Uani 1 1 d . . . . .
C6 C 0.0727(4) 0.9374(4) 0.2115(10) 0.134(5) Uani 1 1 d . U . . .
H6 H 0.069858 0.958041 0.186985 0.161 Uiso 1 1 calc R . . . .
C7 C 0.0564(4) 0.9071(3) 0.1884(9) 0.130(5) Uani 1 1 d . U . . .
H7 H 0.040916 0.907929 0.150678 0.156 Uiso 1 1 calc R . . . .
C8 C 0.0647(3) 1.1538(3) 0.1912(8) 0.072(4) Uani 1 1 d . . . . .
C9 C 0.0775(3) 1.1222(3) 0.2171(9) 0.100(5) Uani 1 1 d . . . . .
C10 C 0.0686(4) 1.0909(4) 0.1881(9) 0.129(5) Uani 1 1 d . U . . .
H10 H 0.055521 1.090277 0.146590 0.155 Uiso 1 1 calc R . . . .
C11 C 0.0789(4) 1.0602(3) 0.2203(10) 0.128(6) Uani 1 1 d . . . . .
H11 H 0.068505 1.039681 0.206184 0.153 Uiso 1 1 calc R . . . .
C12 C 0.1019(4) 1.0593(3) 0.2683(9) 0.117(6) Uani 1 1 d D . . . .
C13 C 0.1123(4) 1.0900(3) 0.2980(10) 0.145(8) Uani 1 1 d . . . . .
H13 H 0.127938 1.089767 0.335441 0.174 Uiso 1 1 calc R . . . .
C14 C 0.1003(4) 1.1202(3) 0.2741(10) 0.120(6) Uani 1 1 d . . . . .
H14 H 0.107467 1.140392 0.296181 0.144 Uiso 1 1 calc R . . . .
C15 C 0.2119(3) 0.9903(3) 0.6524(8) 0.082(3) Uani 1 1 d . . . . .
C16 C 0.1955(3) 0.9915(3) 0.5806(8) 0.095(4) Uani 1 1 d . . . . .
C17 C 0.1851(4) 0.9604(3) 0.5457(10) 0.119(5) Uani 1 1 d . . . . .
H17 H 0.190078 0.939141 0.566219 0.143 Uiso 1 1 calc R . . . .
C18 C 0.1685(5) 0.9619(3) 0.4845(9) 0.138(7) Uani 1 1 d . . . . .
H18 H 0.161894 0.941460 0.462828 0.166 Uiso 1 1 calc R . . . .
C19 C 0.1603(4) 0.9938(3) 0.4499(9) 0.124(6) Uani 1 1 d . . . . .
C20 C 0.1697(5) 1.0231(3) 0.4771(13) 0.163(9) Uani 1 1 d . . . . .
H20 H 0.165785 1.043795 0.453716 0.196 Uiso 1 1 calc R . . . .
C21 C 0.1871(5) 1.0217(3) 0.5473(10) 0.140(7) Uani 1 1 d . . . . .
H21 H 0.192682 1.042309 0.569712 0.168 Uiso 1 1 calc R . . . .
C22 C 0.1394(5) 0.9947(3) 0.3835(9) 0.126(6) Uani 1 1 d . . . . .
C23 C 0.1117(4) 1.0259(3) 0.3067(10) 0.122(5) Uani 1 1 d D U . . .
C24 C 0.1080(4) 0.9672(3) 0.2972(10) 0.119(6) Uani 1 1 d . . . . .
C25 C 0.1064(4) 0.750000 0.125000 0.137(4) Uani 1 2 d DS TU P . .
C26 C 0.1437(4) 0.750000 0.125000 0.146(5) Uani 1 2 d DS TU P . .
H26A H 0.151951 0.757815 0.170469 0.219 Uiso 0.5 1 calc R . . A -1
H26B H 0.151951 0.727086 0.116288 0.219 Uiso 0.5 1 calc R . . A -1
H26C H 0.151951 0.765099 0.088243 0.219 Uiso 0.5 1 calc R . . A -1
C27 C -0.1191(3) 0.750000 0.125000 0.208(5) Uani 1 2 d DS TU P . .
C28 C -0.15790(4) 0.750000 0.125000 0.208(5) Uani 1 2 d DS TU P . .
C29 C -0.17588(4) 0.74210(17) 0.06295(9) 0.207(5) Uani 1 1 d D U . . .
H29 H -0.163943 0.737343 0.021132 0.248 Uiso 1 1 d R . . . .
C30 C -0.21173(4) 0.74210(17) 0.06295(9) 0.207(5) Uani 1 1 d D U . . .
H30 H -0.223680 0.737363 0.021132 0.249 Uiso 1 1 d R . . . .
C31 C -0.22971(4) 0.750000 0.125000 0.207(5) Uani 1 2 d DS TU P . .
H31 H -0.253639 0.750000 0.125000 0.248 Uiso 1 2 d RS T P . .
N1 N 0.1272(4) 0.9645(2) 0.3595(8) 0.136(6) Uani 1 1 d . . . . .
N2 N 0.0989(3) 0.9968(2) 0.2726(7) 0.135(5) Uani 1 1 d . . . . .
N3 N 0.1318(3) 1.0261(2) 0.3600(7) 0.109(4) Uani 1 1 d . . . . .
O1 O 0.0261(2) 0.84750(19) 0.1398(6) 0.112(3) Uani 1 1 d . . . . .
O2 O 0.0548(2) 0.81698(17) 0.2246(6) 0.104(3) Uani 1 1 d . . . . .
O3 O 0.04461(18) 1.15271(16) 0.1391(5) 0.081(3) Uani 1 1 d . . . . .
O4 O 0.07355(18) 1.18210(17) 0.2232(5) 0.085(2) Uani 1 1 d . . . . .
O5 O 0.2191(2) 1.01902(18) 0.6772(6) 0.098(3) Uani 1 1 d . . . . .
O6 O 0.2187(2) 0.96137(19) 0.6791(5) 0.093(3) Uani 1 1 d . . . . .
O7 O -0.00962(19) 0.76754(19) 0.0159(6) 0.121(3) Uani 1 1 d . U . . .
O8 O -0.00961(18) 0.7073(2) 0.0550(5) 0.112(3) Uani 1 1 d . . . . .
O9 O 0.0354(3) 0.7813(2) 0.1011(6) 0.127(4) Uani 1 1 d . . . . .
O10 O -0.0547(2) 0.77968(18) 0.1040(5) 0.098(3) Uani 1 1 d . . . . .
O11 O 0.0900(2) 0.7390(3) 0.0607(4) 0.131(3) Uani 1 1 d D U . . .
O12 O -0.11104(18) 0.7380(2) 0.0536(6) 0.120(3) Uani 1 1 d . . . . .
O13 O 0.0236(3) 0.8335(3) -0.0022(6) 0.148(5) Uani 1 1 d . . . . .
O14 O -0.0429(3) 0.8320(2) -0.0020(6) 0.137(4) Uani 1 1 d . . . . .
O15 O -0.0771(2) 0.7733(3) -0.0401(7) 0.157(5) Uani 1 1 d . . . . .
O16 O 0.0591(2) 0.7719(3) -0.0440(6) 0.139(4) Uani 1 1 d . . . . .
O17 O 0.1399(4) 0.9911(5) 0.7096(12) 0.350(13) Uani 1 1 d . . . . .
H17A H 0.150661 0.972691 0.707318 0.525 Uiso 1 1 d R . . . .
H17B H 0.154091 1.006351 0.709538 0.525 Uiso 1 1 d R . . . .

loop_
_atom_site_aniso_label
_atom_site_aniso_U_11
_atom_site_aniso_U_22
_atom_site_aniso_U_33
_atom_site_aniso_U_23
_atom_site_aniso_U_13
_atom_site_aniso_U_12
Zr1 0.0574(5) 0.0443(5) 0.1449(10) -0.0092(6) 0.0008(7) 0.0002(5)
Zr2 0.0486(5) 0.0501(5) 0.1346(10) -0.0163(6) 0.0070(6) 0.0006(4)
Zr3 0.0499(5) 0.0494(5) 0.1575(12) -0.0134(7) 0.0102(6) 0.0002(4)
C1 0.062(6) 0.063(7) 0.158(11) -0.017(7) -0.017(7) -0.024(6)
C2 0.136(10) 0.056(6) 0.161(11) -0.024(8) -0.031(9) -0.016(7)
C3 0.137(10) 0.061(7) 0.194(12) 0.005(8) -0.071(9) 0.005(7)
C4 0.22(2) 0.048(7) 0.25(2) 0.021(11) -0.144(18) -0.025(10)
C5 0.160(14) 0.068(8) 0.143(14) -0.006(9) -0.081(12) -0.020(9)
C6 0.147(10) 0.077(8) 0.179(11) -0.006(9) -0.050(9) -0.017(8)
C7 0.143(10) 0.065(7) 0.181(12) -0.014(8) -0.046(9) -0.016(7)
C8 0.057(6) 0.051(6) 0.109(11) 0.019(7) -0.005(7) -0.002(5)
C9 0.095(9) 0.055(7) 0.151(14) -0.009(9) -0.030(10) 0.012(6)
C10 0.139(10) 0.079(8) 0.170(11) 0.001(8) -0.059(9) 0.016(8)
C11 0.152(14) 0.054(7) 0.177(17) 0.006(10) -0.064(13) -0.008(8)
C12 0.144(14) 0.064(8) 0.142(15) 0.001(9) -0.059(12) 0.017(9)
C13 0.170(16) 0.052(7) 0.212(19) 0.009(10) -0.096(14) 0.000(9)
C14 0.135(13) 0.044(6) 0.181(17) -0.001(9) -0.036(12) -0.005(7)
C15 0.069(7) 0.056(7) 0.121(11) 0.004(9) -0.022(7) -0.010(6)
C16 0.070(7) 0.053(6) 0.163(13) 0.016(9) -0.019(8) -0.003(6)
C17 0.140(13) 0.070(8) 0.146(16) -0.001(10) -0.037(12) -0.010(9)
C18 0.213(19) 0.049(7) 0.152(16) -0.002(9) -0.103(14) -0.017(9)
C19 0.151(14) 0.042(7) 0.178(15) 0.003(9) -0.041(12) -0.006(8)
C20 0.173(17) 0.054(7) 0.26(2) -0.004(12) -0.113(17) -0.021(9)
C21 0.198(17) 0.043(6) 0.179(18) 0.012(9) -0.094(15) -0.038(9)
C22 0.171(15) 0.046(7) 0.160(14) -0.006(9) -0.077(12) -0.006(8)
C23 0.152(10) 0.039(5) 0.177(12) 0.007(7) -0.050(9) -0.018(7)
C24 0.132(12) 0.028(5) 0.196(17) 0.005(8) -0.064(12) -0.013(6)
C25 0.137(4) 0.137(4) 0.137(4) 0.0001(13) 0.000 0.000
C26 0.144(5) 0.147(6) 0.148(5) 0.002(3) 0.000 0.000
C27 0.207(6) 0.208(6) 0.209(6) 0.000(2) 0.000 0.000
C28 0.207(6) 0.208(6) 0.208(6) -0.0001(19) 0.000 0.000
C29 0.207(5) 0.207(6) 0.207(6) -0.0001(18) 0.0003(14) -0.0002(17)
C30 0.207(5) 0.207(6) 0.207(6) 0.0001(19) -0.0001(15) 0.0002(17)
C31 0.207(6) 0.207(6) 0.207(6) 0.000(2) 0.000 0.000
N1 0.190(13) 0.049(6) 0.169(13) 0.028(7) -0.089(11) -0.017(7)
N2 0.143(10) 0.037(5) 0.225(13) 0.003(7) -0.085(10) -0.005(5)
N3 0.153(11) 0.038(5) 0.137(11) 0.014(6) -0.067(9) -0.003(6)
O1 0.082(5) 0.049(4) 0.204(11) -0.019(6) -0.032(7) -0.014(4)
O2 0.077(5) 0.036(4) 0.200(10) -0.009(5) -0.021(6) 0.004(3)
O3 0.065(4) 0.040(3) 0.139(8) 0.008(4) -0.009(5) 0.014(3)
O4 0.063(4) 0.056(4) 0.137(8) -0.003(5) 0.004(5) 0.001(3)
O5 0.075(5) 0.055(5) 0.163(9) 0.016(5) -0.037(6) 0.002(4)
O6 0.089(5) 0.061(5) 0.129(8) -0.009(5) -0.023(5) 0.002(4)
O7 0.061(4) 0.073(4) 0.230(8) -0.051(6) 0.021(6) 0.013(4)
O8 0.037(4) 0.161(8) 0.138(7) 0.059(6) 0.003(5) -0.010(5)
O9 0.155(9) 0.062(5) 0.163(10) -0.011(6) -0.001(8) 0.028(6)
O10 0.136(7) 0.059(4) 0.099(7) -0.024(5) -0.003(6) -0.039(5)
O11 0.131(3) 0.130(3) 0.132(3) -0.0005(13) 0.0008(13) 0.0004(13)
O12 0.059(4) 0.101(6) 0.202(10) -0.019(7) 0.020(6) -0.045(4)
O13 0.136(9) 0.130(8) 0.177(11) 0.055(8) -0.026(7) -0.058(7)
O14 0.174(11) 0.095(6) 0.140(10) 0.007(6) -0.022(7) 0.072(7)
O15 0.091(6) 0.193(11) 0.186(11) 0.056(9) 0.034(7) 0.089(7)
O16 0.092(7) 0.182(11) 0.142(9) 0.001(8) 0.019(7) -0.057(7)
O17 0.161(14) 0.36(3) 0.53(3) 0.17(3) -0.066(19) 0.029(18)

loop_
_atom_type_symbol
_atom_type_description
_atom_type_scat_dispersion_real
_atom_type_scat_dispersion_imag
_atom_type_scat_source
C C 0.0181 0.0091 'International Tables Vol C Tables 4.2.6.8 and 6.1.1.4'
H H 0.0000 0.0000 'International Tables Vol C Tables 4.2.6.8 and 6.1.1.4'
N N 0.0311 0.0180 'International Tables Vol C Tables 4.2.6.8 and 6.1.1.4'
O O 0.0492 0.0322 'International Tables Vol C Tables 4.2.6.8 and 6.1.1.4'
Zr Zr -0.1862 2.2449 'International Tables Vol C Tables 4.2.6.8 and 6.1.1.4'

loop_
_geom_angle_atom_site_label_1
_geom_angle_atom_site_label_2
_geom_angle_atom_site_label_3
_geom_angle
_geom_angle_site_symmetry_1
_geom_angle_site_symmetry_3
Zr2 Zr1 Zr2 60.62(4) 14_464 .
Zr2 Zr1 Zr3 90.37(3) 14_464 .
Zr3 Zr1 Zr2 90.31(3) 14_464 .
Zr3 Zr1 Zr2 59.88(2) . .
Zr3 Zr1 Zr2 60.19(3) 14_464 14_464
Zr3 Zr1 Zr3 60.10(4) 14_464 .
O1 Zr1 Zr2 163.3(2) . .
O1 Zr1 Zr2 109.4(3) . 14_464
O1 Zr1 Zr3 73.0(2) . 14_464
O1 Zr1 Zr3 109.4(2) . .
O1 Zr1 O13 73.9(4) . .
O1 Zr1 O14 117.0(4) . .
O3 Zr1 Zr2 110.47(18) 2_575 .
O3 Zr1 Zr2 73.4(2) 2_575 14_464
O3 Zr1 Zr3 109.4(2) 2_575 14_464
O3 Zr1 Zr3 163.7(2) 2_575 .
O3 Zr1 O1 76.5(3) 2_575 .
O3 Zr1 O13 115.5(4) 2_575 .
O3 Zr1 O14 75.3(3) 2_575 .
O7 Zr1 Zr2 35.6(2) . .
O7 Zr1 Zr2 91.1(3) . 14_464
O7 Zr1 Zr3 90.5(3) . 14_464
O7 Zr1 Zr3 35.3(2) . .
O7 Zr1 O1 140.9(3) . .
O7 Zr1 O3 142.4(3) . 2_575
O7 Zr1 O8 109.0(4) . 14_464
O7 Zr1 O10 70.1(3) . .
O7 Zr1 O13 81.8(4) . .
O7 Zr1 O14 80.9(4) . .
O8 Zr1 Zr2 89.5(3) 14_464 .
O8 Zr1 Zr2 34.9(2) 14_464 14_464
O8 Zr1 Zr3 34.5(2) 14_464 14_464
O8 Zr1 Zr3 88.9(2) 14_464 .
O8 Zr1 O1 77.0(4) 14_464 .
O8 Zr1 O3 77.4(3) 14_464 2_575
O8 Zr1 O13 143.7(3) 14_464 .
O8 Zr1 O14 144.8(4) 14_464 .
O9 Zr1 Zr2 90.4(3) . .
O9 Zr1 Zr2 92.4(3) . 14_464
O9 Zr1 Zr3 37.5(3) . 14_464
O9 Zr1 Zr3 34.5(3) . .
O9 Zr1 O1 76.3(3) . .
O9 Zr1 O3 142.7(4) . 2_575
O9 Zr1 O7 69.7(4) . .
O9 Zr1 O8 72.0(4) . 14_464
O9 Zr1 O10 110.3(3) . .
O9 Zr1 O13 80.3(4) . .
O9 Zr1 O14 140.6(4) . .
O10 Zr1 Zr2 36.0(2) . 14_464
O10 Zr1 Zr2 34.4(2) . .
O10 Zr1 Zr3 89.1(2) . .
O10 Zr1 Zr3 90.1(3) . 14_464
O10 Zr1 O1 142.5(4) . .
O10 Zr1 O3 78.1(3) . 2_575
O10 Zr1 O8 70.8(3) . 14_464
O10 Zr1 O13 142.9(4) . .
O10 Zr1 O14 82.1(4) . .
O13 Zr1 Zr2 114.1(3) . .
O13 Zr1 Zr2 171.2(3) . 14_464
O13 Zr1 Zr3 80.8(3) . .
O13 Zr1 Zr3 114.4(3) . 14_464
O14 Zr1 Zr2 79.7(3) . .
O14 Zr1 Zr2 114.4(3) . 14_464
O14 Zr1 Zr3 170.0(3) . 14_464
O14 Zr1 Zr3 113.2(3) . .
O14 Zr1 O13 69.7(4) . .
Zr1 Zr2 Zr1 89.52(4) 14_464 .
Zr1 Zr2 Zr2 59.94(3) 14_464 14_464
Zr1 Zr2 Zr2 59.44(3) . 14_464
Zr1 Zr2 Zr3 59.81(3) 14_464 .
Zr3 Zr2 Zr1 59.92(3) . .
Zr3 Zr2 Zr2 89.70(3) . 14_464
O4 Zr2 Zr1 73.6(2) 13_444 14_464
O4 Zr2 Zr1 163.1(2) 13_444 .
O4 Zr2 Zr2 110.6(2) 13_444 14_464
O4 Zr2 Zr3 108.95(19) 13_444 .
O6 Zr2 Zr1 110.7(2) 16_353 .
O6 Zr2 Zr1 108.7(2) 16_353 14_464
O6 Zr2 Zr2 163.00(19) 16_353 14_464
O6 Zr2 Zr3 73.3(2) 16_353 .
O6 Zr2 O4 75.0(3) 16_353 13_444
O6 Zr2 O12 116.2(3) 16_353 .
O7 Zr2 Zr1 34.7(2) . .
O7 Zr2 Zr1 89.9(3) . 14_464
O7 Zr2 Zr2 89.2(3) . 14_464
O7 Zr2 Zr3 35.7(2) . .
O7 Zr2 O4 141.2(3) . 13_444
O7 Zr2 O6 77.7(3) . 16_353
O7 Zr2 O12 143.9(3) . .
O7 Zr2 O15 80.9(4) . .
O8 Zr2 Zr1 88.4(2) . .
O8 Zr2 Zr1 35.6(2) . 14_464
O8 Zr2 Zr2 89.5(2) . 14_464
O8 Zr2 Zr3 33.8(2) . .
O8 Zr2 O4 77.5(3) . 13_444
O8 Zr2 O6 75.8(3) . 16_353
O8 Zr2 O7 69.5(3) . .
O8 Zr2 O10 107.7(4) . .
O8 Zr2 O10 71.0(3) . 14_464
O8 Zr2 O12 144.1(3) . .
O8 Zr2 O15 141.8(3) . .
O10 Zr2 Zr1 34.7(2) . .
O10 Zr2 Zr1 88.3(2) 14_464 .
O10 Zr2 Zr1 89.3(3) . 14_464
O10 Zr2 Zr1 35.4(2) 14_464 14_464
O10 Zr2 Zr2 34.15(18) 14_464 14_464
O10 Zr2 Zr2 34.9(2) . 14_464
O10 Zr2 Zr3 89.3(3) 14_464 .
O10 Zr2 Zr3 89.3(3) . .
O10 Zr2 O4 78.5(3) 14_464 13_444
O10 Zr2 O4 142.6(3) . 13_444
O10 Zr2 O6 141.2(3) 14_464 16_353
O10 Zr2 O6 142.4(3) . 16_353
O10 Zr2 O7 108.1(4) 14_464 .
O10 Zr2 O7 69.4(3) . .
O10 Zr2 O10 69.0(3) . 14_464
O10 Zr2 O12 83.4(3) . .
O10 Zr2 O12 82.2(4) 14_464 .
O10 Zr2 O15 143.7(3) 14_464 .
O10 Zr2 O15 82.5(4) . .
O12 Zr2 Zr1 114.9(2) . .
O12 Zr2 Zr1 113.7(3) . 14_464
O12 Zr2 Zr2 80.7(3) . 14_464
O12 Zr2 Zr3 170.4(3) . .
O12 Zr2 O4 74.0(3) . 13_444
O15 Zr2 Zr1 169.4(3) . 14_464
O15 Zr2 Zr1 79.9(4) . .
O15 Zr2 Zr2 114.3(3) . 14_464
O15 Zr2 Zr3 113.1(3) . .
O15 Zr2 O4 116.9(4) . 13_444
O15 Zr2 O6 74.7(4) . 16_353
O15 Zr2 O12 72.2(4) . .
Zr1 Zr3 Zr1 89.80(4) 14_464 .
Zr1 Zr3 Zr2 60.01(3) 14_464 .
Zr1 Zr3 Zr3 60.16(4) 14_464 14_464
Zr2 Zr3 Zr1 60.20(3) . .
Zr3 Zr3 Zr1 59.74(3) 14_464 .
Zr3 Zr3 Zr2 90.30(3) 14_464 .
O2 Zr3 Zr1 165.0(2) 14_464 .
O2 Zr3 Zr1 75.2(2) 14_464 14_464
O2 Zr3 Zr2 109.9(2) 14_464 .
O2 Zr3 Zr3 111.6(3) 14_464 14_464
O2 Zr3 O5 74.7(3) 14_464 16_353
O2 Zr3 O9 78.2(4) 14_464 14_464
O2 Zr3 O16 112.1(4) 14_464 .
O5 Zr3 Zr1 110.42(19) 16_353 .
O5 Zr3 Zr1 109.2(2) 16_353 14_464
O5 Zr3 Zr2 73.33(18) 16_353 .
O5 Zr3 Zr3 163.62(18) 16_353 14_464
O5 Zr3 O16 72.1(4) 16_353 .
O7 Zr3 Zr1 90.5(3) . 14_464
O7 Zr3 Zr1 34.8(2) . .
O7 Zr3 Zr2 36.1(2) . .
O7 Zr3 Zr3 89.7(3) . 14_464
O7 Zr3 O2 142.0(3) . 14_464
O7 Zr3 O5 77.4(3) . 16_353
O7 Zr3 O9 109.9(4) . 14_464
O7 Zr3 O11 143.1(3) . .
O7 Zr3 O16 82.6(4) . .
O8 Zr3 Zr1 88.9(3) . .
O8 Zr3 Zr1 35.6(2) . 14_464
O8 Zr3 Zr2 34.1(2) . .
O8 Zr3 Zr3 90.0(2) . 14_464
O8 Zr3 O2 78.4(3) . 14_464
O8 Zr3 O5 76.2(3) . 16_353
O8 Zr3 O7 70.2(3) . .
O8 Zr3 O9 71.1(4) . 14_464
O8 Zr3 O9 110.1(4) . .
O8 Zr3 O11 142.8(3) . .
O8 Zr3 O16 141.9(3) . .
O9 Zr3 Zr1 92.0(3) . 14_464
O9 Zr3 Zr1 90.1(2) 14_464 .
O9 Zr3 Zr1 34.3(3) . .
O9 Zr3 Zr1 35.5(3) 14_464 14_464
O9 Zr3 Zr2 90.5(3) . .
O9 Zr3 Zr2 90.4(3) 14_464 .
O9 Zr3 Zr3 35.5(2) 14_464 14_464
O9 Zr3 Zr3 37.4(3) . 14_464
O9 Zr3 O2 144.6(4) . 14_464
O9 Zr3 O5 140.9(3) 14_464 16_353
O9 Zr3 O5 140.3(4) . 16_353
O9 Zr3 O7 69.0(4) . .
O9 Zr3 O9 72.9(4) . 14_464
O9 Zr3 O11 80.5(4) . .
O9 Zr3 O16 82.9(4) . .
O9 Zr3 O16 145.6(4) 14_464 .
O11 Zr3 Zr1 111.5(3) . 14_464
O11 Zr3 Zr1 113.1(3) . .
O11 Zr3 Zr2 167.6(2) . .
O11 Zr3 Zr3 77.4(2) . 14_464
O11 Zr3 O2 74.2(4) . 14_464
O11 Zr3 O5 119.0(3) . 16_353
O11 Zr3 O9 78.9(4) . 14_464
O11 Zr3 O16 73.1(4) . .
O16 Zr3 Zr1 172.5(3) . 14_464
O16 Zr3 Zr1 82.9(3) . .
O16 Zr3 Zr2 114.4(3) . .
O16 Zr3 Zr3 116.8(3) . 14_464
O1 C1 C2 117.1(13) . .
O2 C1 C2 112.6(13) . .
O2 C1 O1 129.9(10) . .
C3 C2 C1 123.0(14) . .
C3 C2 C7 119.0(12) . .
C7 C2 C1 117.9(14) . .
C4 C3 C2 121.3(14) . .
C5 C4 C3 121.5(16) . .
C4 C5 C6 119.6(14) . .
C4 C5 C24 124.7(15) . .
C24 C5 C6 115.7(14) . .
C7 C6 C5 117.9(15) . .
C2 C7 C6 120.3(15) . .
O3 C8 C9 117.3(12) . .
O3 C8 O4 123.6(10) . .
O4 C8 C9 119.1(13) . .
C10 C9 C8 123.0(15) . .
C10 C9 C14 114.6(12) . .
C14 C9 C8 122.4(12) . .
C9 C10 C11 120.8(15) . .
C12 C11 C10 122.0(13) . .
C11 C12 C13 118.0(13) . .
C11 C12 C23 122.1(14) . .
C13 C12 C23 118.0(13) . .
C14 C13 C12 121.5(15) . .
C13 C14 C9 121.7(13) . .
O5 C15 C16 114.0(11) . .
O5 C15 O6 127.4(12) . .
O6 C15 C16 118.4(11) . .
C17 C16 C15 120.4(12) . .
C21 C16 C15 122.7(13) . .
C21 C16 C17 116.7(13) . .
C18 C17 C16 119.8(14) . .
C17 C18 C19 122.9(14) . .
C18 C19 C22 121.5(12) . .
C20 C19 C18 120.9(16) . .
C20 C19 C22 117.5(15) . .
C19 C20 C21 116.6(15) . .
C16 C21 C20 123.0(13) . .
N1 C22 C19 116.8(12) . .
N3 C22 C19 114.9(12) . .
N3 C22 N1 127.7(14) . .
N2 C23 C12 112.5(13) . .
N3 C23 C12 121.1(12) . .
N3 C23 N2 126.1(11) . .
N1 C24 C5 114.0(12) . .
N2 C24 C5 123.7(15) . .
N2 C24 N1 120.9(12) . .
O11 C25 C26 116.5(7) 14_464 .
O11 C25 C26 116.5(7) . .
O11 C25 O11 127.1(15) . 14_464
O12 C27 C28 102.5(6) 14_464 14_464
O12 C27 C28 102.5(6) . .
O12 C27 C28 102.5(6) 14_464 .
O12 C27 C28 102.5(6) . 14_464
O12 C27 O12 155.0(12) . 14_464
C29 C28 C27 120.134(6) . .
C29 C28 C27 120.134(6) 14_464 .
C29 C28 C29 119.732(12) . 14_464
C28 C29 C30 120.134(12) . .
C28 C29 C30 120.134(12) 14_464 .
C31 C30 C29 120.134(12) . .
C30 C31 C30 119.732(12) 14_464 .
C22 N1 C24 113.9(11) . .
C24 N2 C23 117.6(12) . .
C23 N3 C22 113.0(11) . .
C1 O1 Zr1 131.9(8) . .
C1 O2 Zr3 130.0(8) . 14_464
C8 O3 Zr1 135.7(7) . 2_575
C8 O4 Zr2 133.1(8) . 13_454
C15 O5 Zr3 131.5(9) . 8_465
C15 O6 Zr2 133.2(9) . 8_465
Zr1 O7 Zr2 109.6(4) . .
Zr1 O7 Zr3 110.0(4) . .
Zr3 O7 Zr2 108.2(4) . .
Zr2 O8 Zr1 109.5(4) . 14_464
Zr3 O8 Zr1 109.9(4) . 14_464
Zr3 O8 Zr2 112.1(4) . .
Zr1 O9 Zr3 107.0(5) . 14_464
Zr1 O9 Zr3 111.2(5) . .
Zr3 O9 Zr3 107.1(4) . 14_464
Zr1 O10 Zr2 108.6(4) . 14_464
Zr2 O10 Zr1 110.9(4) . .
Zr2 O10 Zr2 111.0(3) . 14_464
C25 O11 Zr3 129.0(10) . .
C27 O12 Zr2 111.7(7) . .

loop_
_geom_bond_atom_site_label_1
_geom_bond_atom_site_label_2
_geom_bond_distance
_geom_bond_site_symmetry_2
Zr1 Zr2 3.5212(13) .
Zr1 Zr2 3.5033(16) 14_464
Zr1 Zr3 3.4963(16) 14_464
Zr1 Zr3 3.5111(13) .
Zr1 O1 2.242(8) .
Zr1 O3 2.197(7) 2_575
Zr1 O7 2.131(8) .
Zr1 O8 2.166(8) 14_464
Zr1 O9 2.122(10) .
Zr1 O10 2.144(8) .
Zr1 O13 2.281(11) .
Zr1 O14 2.242(10) .
Zr2 Zr2 3.545(2) 14_464
Zr2 Zr3 3.5096(12) .
Zr2 O4 2.223(7) 13_444
Zr2 O6 2.193(9) 16_353
Zr2 O7 2.177(8) .
Zr2 O8 2.125(8) .
Zr2 O10 2.132(7) .
Zr2 O10 2.170(9) 14_464
Zr2 O12 2.203(7) .
Zr2 O15 2.190(10) .
Zr3 Zr3 3.509(3) 14_464
Zr3 O2 2.214(7) 14_464
Zr3 O5 2.234(10) 16_353
Zr3 O7 2.156(8) .
Zr3 O8 2.105(7) .
Zr3 O9 2.134(9) .
Zr3 O9 2.227(12) 14_464
Zr3 O11 2.180(9) .
Zr3 O16 2.238(10) .
C1 C2 1.530(10) .
C1 O1 1.257(15) .
C1 O2 1.254(15) .
C2 C3 1.375(19) .
C2 C7 1.381(19) .
C3 C4 1.350(18) .
C4 C5 1.347(18) .
C5 C6 1.425(19) .
C5 C24 1.419(15) .
C6 C7 1.405(17) .
C8 C9 1.412(15) .
C8 O3 1.252(13) .
C8 O4 1.299(13) .
C9 C10 1.373(17) .
C9 C14 1.390(18) .
C10 C11 1.398(18) .
C11 C12 1.268(17) .
C12 C13 1.378(17) .
C12 C23 1.534(11) .
C13 C14 1.338(17) .
C15 C16 1.491(17) .
C15 O5 1.240(13) .
C15 O6 1.258(13) .
C16 C17 1.432(17) .
C16 C21 1.368(17) .
C17 C18 1.317(18) .
C18 C19 1.435(18) .
C19 C20 1.299(18) .
C19 C22 1.486(18) .
C20 C21 1.48(2) .
C22 N1 1.343(15) .
C22 N3 1.331(14) .
C23 N2 1.390(15) .
C23 N3 1.267(16) .
C24 N1 1.392(17) .
C24 N2 1.287(14) .
C25 C26 1.451(3) .
C25 O11 1.429(3) .
C25 O11 1.429(3) 14_464
C27 C28 1.507(13) .
C27 C28 1.507(13) 14_464
C27 O12 1.452(11) .
C27 O12 1.452(11) 14_464
C28 C28 0.000(3) 14_464
C28 C29 1.39134(14) .
C28 C29 1.39134(14) 14_464
C29 C30 1.39269(12) .
C30 C31 1.39134(14) .

loop_
_geom_torsion_atom_site_label_1
_geom_torsion_atom_site_label_2
_geom_torsion_atom_site_label_3
_geom_torsion_atom_site_label_4
_geom_torsion
_geom_torsion_site_symmetry_1
_geom_torsion_site_symmetry_4
C1 C2 C3 C4 -178.7(18) . .
C1 C2 C7 C6 -175.3(15) . .
C2 C1 O1 Zr1 -170.2(10) . .
C2 C1 O2 Zr3 172.5(9) . 14_464
C2 C3 C4 C5 -6(4) . .
C3 C2 C7 C6 2(3) . .
C3 C4 C5 C6 2(3) . .
C3 C4 C5 C24 -177.1(19) . .
C4 C5 C6 C7 4(3) . .
C4 C5 C24 N1 -3(3) . .
C4 C5 C24 N2 -170(2) . .
C5 C6 C7 C2 -6(3) . .
C5 C24 N1 C22 -177.0(17) . .
C5 C24 N2 C23 171.6(18) . .
C6 C5 C24 N1 177.8(17) . .
C6 C5 C24 N2 11(3) . .
C7 C2 C3 C4 4(3) . .
C8 C9 C10 C11 -172.9(15) . .
C8 C9 C14 C13 -179.9(17) . .
C9 C8 O3 Zr1 167.7(9) . 2_575
C9 C8 O4 Zr2 -169.2(9) . 13_454
C9 C10 C11 C12 -14(3) . .
C10 C9 C14 C13 0(3) . .
C10 C11 C12 C13 12(3) . .
C10 C11 C12 C23 176.4(17) . .
C11 C12 C13 C14 -4(3) . .
C11 C12 C23 N2 14(3) . .
C11 C12 C23 N3 -172(2) . .
C12 C13 C14 C9 -2(3) . .
C12 C23 N2 C24 174.5(16) . .
C12 C23 N3 C22 -175.4(17) . .
C13 C12 C23 N2 178.3(17) . .
C13 C12 C23 N3 -7(3) . .
C14 C9 C10 C11 7(3) . .
C15 C16 C17 C18 175.4(16) . .
C15 C16 C21 C20 -177.8(16) . .
C16 C15 O5 Zr3 169.7(7) . 8_465
C16 C15 O6 Zr2 -170.9(8) . 8_465
C16 C17 C18 C19 0(3) . .
C17 C16 C21 C20 -3(3) . .
C17 C18 C19 C20 2(3) . .
C17 C18 C19 C22 -175.7(19) . .
C18 C19 C20 C21 -4(3) . .
C18 C19 C22 N1 3(3) . .
C18 C19 C22 N3 175.6(18) . .
C19 C20 C21 C16 5(3) . .
C19 C22 N1 C24 -180.0(16) . .
C19 C22 N3 C23 -174.6(16) . .
C20 C19 C22 N1 -174(2) . .
C20 C19 C22 N3 -2(3) . .
C21 C16 C17 C18 0(2) . .
C22 C19 C20 C21 173.6(17) . .
C23 C12 C13 C14 -169.5(18) . .
C24 C5 C6 C7 -176.8(17) . .
C26 C25 O11 Zr3 -178.0(5) . .
C27 C28 C29 C28 0.0(17) . 14_464
C27 C28 C29 C30 180.00(2) . .
C28 C27 C28 C29 0(100) 14_464 .
C28 C27 C28 C29 0(100) 14_464 14_464
C28 C27 O12 Zr2 178.7(3) 14_464 .
C28 C27 O12 Zr2 178.7(3) . .
C28 C28 C29 C30 0(62) 14_464 .
C28 C29 C30 C31 0.00(4) . .
C28 C29 C30 C31 0.00(4) 14_464 .
C29 C28 C29 C28 0(100) 14_464 14_464
C29 C28 C29 C30 0.00(2) 14_464 .
C29 C30 C31 C30 0.00(2) . 14_464
N1 C22 N3 C23 -4(3) . .
N1 C24 N2 C23 6(3) . .
N2 C23 N3 C22 -2(3) . .
N2 C24 N1 C22 -10(3) . .
N3 C22 N1 C24 9(3) . .
N3 C23 N2 C24 0(3) . .
O1 C1 C2 C3 176.7(16) . .
O1 C1 C2 C7 -6(2) . .
O1 C1 O2 Zr3 0(2) . 14_464
O2 C1 C2 C3 3(2) . .
O2 C1 C2 C7 -179.2(15) . .
O2 C1 O1 Zr1 2(2) . .
O3 C8 C9 C10 -1(2) . .
O3 C8 C9 C14 179.2(14) . .
O3 C8 O4 Zr2 9.0(18) . 13_454
O4 C8 C9 C10 177.7(14) . .
O4 C8 C9 C14 -2(2) . .
O4 C8 O3 Zr1 -10.5(18) . 2_575
O5 C15 C16 C17 -178.8(13) . .
O5 C15 C16 C21 -4(2) . .
O5 C15 O6 Zr2 14(2) . 8_465
O6 C15 C16 C17 5.2(18) . .
O6 C15 C16 C21 -179.9(15) . .
O6 C15 O5 Zr3 -15(2) . 8_465
O11 C25 O11 Zr3 2.0(5) 14_464 .
O12 C27 C28 C28 0(7) 14_464 14_464
O12 C27 C28 C28 0.0 . 14_464
O12 C27 C28 C29 -4.4(5) . .
O12 C27 C28 C29 175.6(5) 14_464 .
O12 C27 C28 C29 -4.4(5) 14_464 14_464
O12 C27 C28 C29 175.6(5) . 14_464

loop_
_platon_squeeze_void_nr
_platon_squeeze_void_average_x
_platon_squeeze_void_average_y
_platon_squeeze_void_average_z
_platon_squeeze_void_volume
_platon_squeeze_void_count_electrons
_platon_squeeze_void_content
1 -0.008 -0.003 -0.007 18123 4590 ' '

loop_
_twin_individual_id
_twin_individual_mass_fraction_refined
1 0.51(2)
2 0.49(2)
